data_7222053
loop_
_publ_author_name
'Wang, Yu-Ling'
'Chen, Lin'
'Liu, Qing-Yan'
'Du, Zi-Yi'
'Yao, Yang'

_publ_section_title
;
 Coexistence of a pair of enantiomorphic forms of chiral quartz nets with
 an interpenetrating mode in a centrosymmetric coordination polymer
;
_journal_issue 40
_journal_name_full CrystEngComm
_journal_page_first 7628
_journal_paper_doi 10.1039/C5CE01400J
_journal_volume 17
_journal_year 2015
_chemical_formula_sum 'C7 H5 N O'
_chemical_formula_weight 119.12
_chemical_name_systematic
; 
 ? 
;
_space_group_IT_number 14
_symmetry_cell_setting monoclinic
_symmetry_space_group_name_Hall '-P 2yn'
_symmetry_space_group_name_H-M 'P 1 21/n 1'
_atom_sites_solution_hydrogens geom
_atom_sites_solution_primary direct
_atom_sites_solution_secondary difmap
_audit_block_doi 10.5517/cc1j3jfl
_audit_creation_method SHELXL-97
_audit_update_record
;
2015-08-07 deposited with the CCDC.
2015-09-07 downloaded from the CCDC.
;
_cell_angle_alpha 90.00
_cell_angle_beta 91.931(2)
_cell_angle_gamma 90.00
_cell_formula_units_Z 16
_cell_length_a 11.0915(2)
_cell_length_b 13.6907(4)
_cell_length_c 15.0334(4)
_cell_measurement_reflns_used 3444
_cell_measurement_temperature 296(2)
_cell_measurement_theta_max 25.82
_cell_measurement_theta_min 2.69
_cell_volume 2281.53(10)
_computing_cell_refinement 'Bruker SMART'
_computing_data_collection 'Bruker SMART'
_computing_data_reduction 'Bruker SAINT'
_computing_molecular_graphics 'Bruker SHELXTL'
_computing_publication_material 'Bruker SHELXTL'
_computing_structure_refinement 'SHELXL-97 (Sheldrick, 1997)'
_computing_structure_solution 'SHELXS-97 (Sheldrick, 1990)'
_diffrn_ambient_temperature 296(2)
_diffrn_measured_fraction_theta_full 0.997
_diffrn_measured_fraction_theta_max 0.997
_diffrn_measurement_device_type 'CCD area detector'
_diffrn_measurement_method 'phi and omega scans'
_diffrn_radiation_monochromator graphite
_diffrn_radiation_source 'fine-focus sealed tube'
_diffrn_radiation_type MoK\a
_diffrn_radiation_wavelength 0.71073
_diffrn_reflns_av_R_equivalents 0.0476
_diffrn_reflns_av_sigmaI/netI 0.0453
_diffrn_reflns_limit_h_max 14
_diffrn_reflns_limit_h_min -14
_diffrn_reflns_limit_k_max 17
_diffrn_reflns_limit_k_min -17
_diffrn_reflns_limit_l_max 19
_diffrn_reflns_limit_l_min -19
_diffrn_reflns_number 21084
_diffrn_reflns_theta_full 27.51
_diffrn_reflns_theta_max 27.51
_diffrn_reflns_theta_min 2.01
_exptl_absorpt_coefficient_mu 0.095
_exptl_absorpt_correction_T_max 0.9812
_exptl_absorpt_correction_T_min 0.9540
_exptl_absorpt_correction_type multi-scan
_exptl_absorpt_process_details '(SADABS; Bruker 2008)'
_exptl_crystal_colour colorless
_exptl_crystal_density_diffrn 1.387
_exptl_crystal_density_method 'not measured'
_exptl_crystal_description needle
_exptl_crystal_F_000 992
_exptl_crystal_size_max 0.50
_exptl_crystal_size_mid 0.30
_exptl_crystal_size_min 0.20
_refine_diff_density_max 0.185
_refine_diff_density_min -0.215
_refine_diff_density_rms 0.043
_refine_ls_extinction_method none
_refine_ls_goodness_of_fit_ref 1.009
_refine_ls_hydrogen_treatment mixed
_refine_ls_matrix_type full
_refine_ls_number_parameters 379
_refine_ls_number_reflns 5234
_refine_ls_number_restraints 0
_refine_ls_restrained_S_all 1.009
_refine_ls_R_factor_all 0.0914
_refine_ls_R_factor_gt 0.0469
_refine_ls_shift/su_max 0.000
_refine_ls_shift/su_mean 0.000
_refine_ls_structure_factor_coef Fsqd
_refine_ls_weighting_details 'calc w=1/[\s^2^(Fo^2^)+(0.0499P)^2^+0.6884P] where P=(Fo^2^+2Fc^2^)/3'
_refine_ls_weighting_scheme calc
_refine_ls_wR_factor_gt 0.1027
_refine_ls_wR_factor_ref 0.1276
_reflns_number_gt 3229
_reflns_number_total 5234
_reflns_threshold_expression >2sigma(I)
_cod_data_source_file c5ce01400j2.cif
_cod_data_source_block l
_cod_depositor_comments
;
The following automatic conversions were performed:

'_symmetry_cell_setting' value 'Monoclinic' changed to 'monoclinic'
according to
/usr/data/users/saulius/crontab/automatic-downloads/rss-feeds/RSC/lib/dictionaries/cif_core.dic
dictionary named 'cif_core.dic' version 2.4.2 from 2011-04-26.

'_exptl_absorpt_correction_type' value 'Multi-scan' changed to
'multi-scan' according to
/usr/data/users/saulius/crontab/automatic-downloads/rss-feeds/RSC/lib/dictionaries/cif_core.dic
dictionary named 'cif_core.dic' version 2.4.2 from 2011-04-26.

Automatic conversion script
Id: cif_fix_values 3271 2015-04-21 07:52:19Z andrius 

 Adding full bibliography for 7222053--7222054.cif.
;
_cod_original_sg_symbol_H-M 'P 21/n'
_cod_database_code 7222053

loop_
_symmetry_equiv_pos_as_xyz
'x, y, z'
'-x+1/2, y+1/2, -z+1/2'
'-x, -y, -z'
'x-1/2, -y-1/2, z-1/2'

loop_
_atom_site_label
_atom_site_type_symbol
_atom_site_fract_x
_atom_site_fract_y
_atom_site_fract_z
_atom_site_U_iso_or_equiv
_atom_site_adp_type
_atom_site_occupancy
_atom_site_symmetry_multiplicity
_atom_site_calc_flag
_atom_site_refinement_flags
O1 O 0.63968(11) 0.96207(12) 0.62419(10) 0.0512(4) Uani 1 1 d .
H1 H 0.7116 0.9574 0.6381 0.077 Uiso 1 1 calc R
O2 O 0.61674(12) 0.92440(12) 0.76703(10) 0.0497(4) Uani 1 1 d .
O3 O 0.23180(12) 0.63899(12) 0.60192(13) 0.0684(5) Uani 1 1 d .
H3 H 0.1607 0.6227 0.6028 0.103 Uiso 1 1 calc R
O4 O 0.26078(12) 0.48076(12) 0.57655(10) 0.0514(4) Uani 1 1 d .
C1 C 0.44341(15) 0.93498(13) 0.66959(12) 0.0317(4) Uani 1 1 d .
C2 C 0.40202(16) 0.93207(15) 0.58147(13) 0.0366(5) Uani 1 1 d .
H2A H 0.4594(18) 0.9316(14) 0.5348(14) 0.044 Uiso 1 1 d .
C3 C 0.28047(17) 0.92413(16) 0.56041(14) 0.0391(5) Uani 1 1 d .
H3A H 0.2536(18) 0.9230(15) 0.5024(15) 0.047 Uiso 1 1 d .
C4 C 0.19963(15) 0.91737(14) 0.62790(13) 0.0347(4) Uani 1 1 d .
C5 C 0.23904(16) 0.91964(15) 0.71636(13) 0.0374(5) Uani 1 1 d .
H5A H 0.1821(18) 0.9129(14) 0.7645(14) 0.045 Uiso 1 1 d .
C6 C 0.36092(16) 0.92930(15) 0.73667(14) 0.0365(5) Uani 1 1 d .
H6A H 0.3884(17) 0.9329(14) 0.8004(14) 0.044 Uiso 1 1 d .
C7 C 0.57488(16) 0.94052(14) 0.69333(14) 0.0354(4) Uani 1 1 d .
C8 C 0.01956(15) 0.85570(15) 0.53631(13) 0.0362(5) Uani 1 1 d .
C9 C 0.06518(19) 0.79349(17) 0.47315(15) 0.0456(5) Uani 1 1 d .
H9A H 0.149(2) 0.7776(16) 0.4729(14) 0.055 Uiso 1 1 d .
C10 C -0.0166(2) 0.75097(19) 0.41422(16) 0.0555(6) Uani 1 1 d .
H10A H 0.014(2) 0.7010(18) 0.3688(16) 0.067 Uiso 1 1 d .
C11 C -0.1402(2) 0.7696(2) 0.41864(18) 0.0615(7) Uani 1 1 d .
H11A H -0.193(2) 0.7344(18) 0.3753(17) 0.074 Uiso 1 1 d .
C12 C -0.18521(19) 0.82986(19) 0.48197(17) 0.0542(6) Uani 1 1 d .
H12A H -0.267(2) 0.8402(17) 0.4858(15) 0.065 Uiso 1 1 d .
C13 C -0.10367(16) 0.87309(16) 0.54233(14) 0.0413(5) Uani 1 1 d .
C14 C -0.01753(17) 0.95398(18) 0.64913(15) 0.0464(5) Uani 1 1 d .
H14A H -0.0005(19) 0.9985(16) 0.7049(15) 0.056 Uiso 1 1 d .
C15 C 0.43080(16) 0.58120(15) 0.61136(13) 0.0358(5) Uani 1 1 d .
C16 C 0.47313(18) 0.67365(18) 0.62980(19) 0.0571(7) Uani 1 1 d .
H16A H 0.419(2) 0.7256(18) 0.6333(16) 0.069 Uiso 1 1 d .
C17 C 0.59576(19) 0.68996(18) 0.6432(2) 0.0619(7) Uani 1 1 d .
H17A H 0.626(2) 0.7546(19) 0.6546(17) 0.074 Uiso 1 1 d .
C18 C 0.67554(16) 0.61333(15) 0.63996(13) 0.0380(5) Uani 1 1 d .
C19 C 0.63431(17) 0.52005(16) 0.62352(14) 0.0389(5) Uani 1 1 d .
H19A H 0.6908(18) 0.4681(15) 0.6224(13) 0.047 Uiso 1 1 d .
C20 C 0.51207(17) 0.50485(16) 0.60817(14) 0.0386(5) Uani 1 1 d .
H20A H 0.4808(18) 0.4402(16) 0.5942(13) 0.046 Uiso 1 1 d .
C21 C 0.29959(16) 0.56086(16) 0.59456(13) 0.0386(5) Uani 1 1 d .
C22 C 0.85631(16) 0.67362(15) 0.72973(14) 0.0401(5) Uani 1 1 d .
C23 C 0.8101(2) 0.71224(18) 0.80616(16) 0.0516(6) Uani 1 1 d .
H23A H 0.724(2) 0.7174(17) 0.8128(15) 0.062 Uiso 1 1 d .
C24 C 0.8927(2) 0.74460(19) 0.87043(18) 0.0590(7) Uani 1 1 d .
H24A H 0.866(2) 0.7738(18) 0.9247(18) 0.071 Uiso 1 1 d .
C25 C 1.0163(2) 0.73829(19) 0.85814(19) 0.0590(7) Uani 1 1 d .
H25A H 1.072(2) 0.7648(17) 0.9033(17) 0.071 Uiso 1 1 d .
C26 C 1.0616(2) 0.70066(17) 0.78181(18) 0.0532(6) Uani 1 1 d .
H26A H 1.147(2) 0.6944(17) 0.7722(16) 0.064 Uiso 1 1 d .
C27 C 0.97963(17) 0.66750(15) 0.71619(15) 0.0418(5) Uani 1 1 d .
C28 C 0.89190(17) 0.60150(17) 0.60112(15) 0.0447(5) Uani 1 1 d .
H28A H 0.8776(19) 0.5619(15) 0.5385(15) 0.054 Uiso 1 1 d .
N1 N 0.07355(13) 0.90891(13) 0.60614(10) 0.0382(4) Uani 1 1 d .
N2 N -0.12417(14) 0.93516(14) 0.61394(12) 0.0493(5) Uani 1 1 d .
N3 N 0.80174(13) 0.63078(13) 0.65450(11) 0.0409(4) Uani 1 1 d .
N4 N 0.99951(14) 0.62266(13) 0.63483(13) 0.0470(5) Uani 1 1 d .

loop_
_atom_site_aniso_label
_atom_site_aniso_U_11
_atom_site_aniso_U_22
_atom_site_aniso_U_33
_atom_site_aniso_U_23
_atom_site_aniso_U_13
_atom_site_aniso_U_12
O1 0.0193(7) 0.0800(12) 0.0545(10) 0.0054(8) 0.0025(6) -0.0026(7)
O2 0.0312(7) 0.0685(11) 0.0489(9) -0.0002(8) -0.0082(6) -0.0007(7)
O3 0.0217(7) 0.0617(11) 0.1215(16) 0.0054(10) -0.0010(8) 0.0009(7)
O4 0.0369(8) 0.0639(11) 0.0533(10) -0.0098(8) 0.0014(7) -0.0138(7)
C1 0.0214(9) 0.0340(11) 0.0398(11) -0.0003(8) 0.0006(7) -0.0010(7)
C2 0.0244(9) 0.0479(12) 0.0379(11) 0.0022(9) 0.0056(8) -0.0013(8)
C3 0.0285(10) 0.0553(14) 0.0335(11) 0.0026(10) -0.0007(8) -0.0043(9)
C4 0.0184(9) 0.0463(12) 0.0392(11) -0.0016(9) -0.0007(7) -0.0006(8)
C5 0.0246(9) 0.0521(13) 0.0357(11) -0.0027(9) 0.0044(8) -0.0019(8)
C6 0.0281(10) 0.0462(12) 0.0350(11) -0.0022(9) -0.0022(8) -0.0015(8)
C7 0.0252(9) 0.0339(11) 0.0471(12) -0.0046(9) 0.0023(8) 0.0003(8)
C8 0.0238(9) 0.0493(13) 0.0352(11) 0.0007(9) -0.0010(8) -0.0023(8)
C9 0.0291(11) 0.0618(15) 0.0459(13) -0.0066(11) 0.0006(9) 0.0011(10)
C10 0.0436(13) 0.0680(17) 0.0547(15) -0.0190(13) -0.0026(11) 0.0013(11)
C11 0.0425(13) 0.0759(18) 0.0650(17) -0.0220(14) -0.0148(12) -0.0015(12)
C12 0.0256(11) 0.0711(17) 0.0652(16) -0.0112(13) -0.0088(10) 0.0006(11)
C13 0.0245(10) 0.0537(13) 0.0456(12) -0.0021(10) -0.0018(8) -0.0011(9)
C14 0.0256(10) 0.0705(16) 0.0432(12) -0.0113(11) 0.0013(8) 0.0009(10)
C15 0.0246(9) 0.0449(12) 0.0381(11) 0.0010(9) 0.0024(8) -0.0012(8)
C16 0.0261(11) 0.0431(14) 0.102(2) -0.0058(13) -0.0038(11) 0.0057(9)
C17 0.0311(12) 0.0386(14) 0.115(2) -0.0085(14) -0.0086(12) -0.0011(10)
C18 0.0225(9) 0.0444(12) 0.0468(12) 0.0006(9) -0.0022(8) -0.0014(8)
C19 0.0264(10) 0.0433(13) 0.0470(13) -0.0007(10) 0.0021(8) 0.0049(9)
C20 0.0297(10) 0.0422(12) 0.0439(12) -0.0032(10) 0.0011(8) -0.0039(9)
C21 0.0269(10) 0.0536(14) 0.0352(11) 0.0030(10) 0.0014(8) -0.0017(9)
C22 0.0273(10) 0.0398(12) 0.0529(13) 0.0029(10) -0.0042(9) -0.0031(8)
C23 0.0379(12) 0.0569(15) 0.0601(15) -0.0053(12) 0.0002(11) -0.0020(11)
C24 0.0561(15) 0.0580(16) 0.0625(17) -0.0105(13) -0.0039(12) -0.0020(12)
C25 0.0508(15) 0.0553(16) 0.0695(17) -0.0069(13) -0.0197(12) -0.0028(11)
C26 0.0330(12) 0.0504(14) 0.0751(18) -0.0007(12) -0.0127(11) -0.0033(10)
C27 0.0282(10) 0.0400(12) 0.0567(14) 0.0047(10) -0.0054(9) -0.0014(8)
C28 0.0251(10) 0.0541(14) 0.0548(14) 0.0027(11) 0.0005(9) 0.0010(9)
N1 0.0200(8) 0.0586(11) 0.0360(9) -0.0055(8) 0.0001(6) -0.0008(7)
N2 0.0231(8) 0.0709(13) 0.0537(11) -0.0130(10) 0.0010(7) 0.0008(8)
N3 0.0221(8) 0.0492(11) 0.0511(10) -0.0017(8) -0.0029(7) -0.0015(7)
N4 0.0241(8) 0.0557(12) 0.0612(12) 0.0019(10) 0.0001(8) -0.0010(8)

loop_
_atom_type_symbol
_atom_type_description
_atom_type_scat_dispersion_real
_atom_type_scat_dispersion_imag
_atom_type_scat_source
C C 0.0033 0.0016 'International Tables Vol C Tables 4.2.6.8 and 6.1.1.4'
H H 0.0000 0.0000 'International Tables Vol C Tables 4.2.6.8 and 6.1.1.4'
N N 0.0061 0.0033 'International Tables Vol C Tables 4.2.6.8 and 6.1.1.4'
O O 0.0106 0.0060 'International Tables Vol C Tables 4.2.6.8 and 6.1.1.4'

loop_
_geom_angle_atom_site_label_1
_geom_angle_atom_site_label_2
_geom_angle_atom_site_label_3
_geom_angle
C7 O1 H1 109.5
C21 O3 H3 109.5
C6 C1 C2 119.17(16)
C6 C1 C7 119.52(17)
C2 C1 C7 121.28(17)
C3 C2 C1 120.73(18)
C3 C2 H2A 119.8(12)
C1 C2 H2A 119.4(12)
C2 C3 C4 119.42(18)
C2 C3 H3A 120.4(13)
C4 C3 H3A 120.2(13)
C3 C4 C5 120.82(16)
C3 C4 N1 119.47(17)
C5 C4 N1 119.72(16)
C6 C5 C4 119.25(18)
C6 C5 H5A 119.7(12)
C4 C5 H5A 121.0(12)
C5 C6 C1 120.61(18)
C5 C6 H6A 118.8(11)
C1 C6 H6A 120.6(11)
O2 C7 O1 124.20(17)
O2 C7 C1 123.58(18)
O1 C7 C1 112.19(17)
C9 C8 C13 122.14(18)
C9 C8 N1 132.80(17)
C13 C8 N1 105.00(17)
C10 C9 C8 117.0(2)
C10 C9 H9A 121.5(13)
C8 C9 H9A 121.4(13)
C9 C10 C11 121.2(2)
C9 C10 H10A 119.1(13)
C11 C10 H10A 119.5(13)
C12 C11 C10 121.7(2)
C12 C11 H11A 121.9(14)
C10 C11 H11A 116.4(14)
C11 C12 C13 117.8(2)
C11 C12 H12A 121.2(15)
C13 C12 H12A 120.9(15)
C12 C13 C8 120.2(2)
C12 C13 N2 129.99(18)
C8 C13 N2 109.86(16)
N2 C14 N1 113.20(19)
N2 C14 H14A 125.1(12)
N1 C14 H14A 121.7(12)
C16 C15 C20 118.97(18)
C16 C15 C21 121.97(18)
C20 C15 C21 119.05(18)
C15 C16 C17 120.3(2)
C15 C16 H16A 119.9(15)
C17 C16 H16A 119.8(15)
C18 C17 C16 120.1(2)
C18 C17 H17A 119.1(15)
C16 C17 H17A 120.8(15)
C17 C18 C19 120.28(18)
C17 C18 N3 119.69(18)
C19 C18 N3 120.02(17)
C18 C19 C20 119.17(19)
C18 C19 H19A 118.9(12)
C20 C19 H19A 121.9(12)
C15 C20 C19 121.1(2)
C15 C20 H20A 117.9(12)
C19 C20 H20A 120.9(12)
O4 C21 O3 123.93(18)
O4 C21 C15 123.07(19)
O3 C21 C15 112.99(18)
C23 C22 C27 122.63(19)
C23 C22 N3 132.38(18)
C27 C22 N3 104.94(18)
C22 C23 C24 116.7(2)
C22 C23 H23A 120.7(14)
C24 C23 H23A 122.5(14)
C23 C24 C25 121.3(3)
C23 C24 H24A 121.0(15)
C25 C24 H24A 117.7(15)
C26 C25 C24 121.7(2)
C26 C25 H25A 118.9(15)
C24 C25 H25A 119.2(15)
C25 C26 C27 117.8(2)
C25 C26 H26A 123.3(14)
C27 C26 H26A 118.9(14)
C22 C27 N4 109.90(17)
C22 C27 C26 119.8(2)
N4 C27 C26 130.2(2)
N4 C28 N3 112.5(2)
N4 C28 H28A 123.0(11)
N3 C28 H28A 124.4(11)
C14 N1 C8 106.64(15)
C14 N1 C4 126.06(17)
C8 N1 C4 127.28(16)
C14 N2 C13 105.30(16)
C28 N3 C22 107.11(16)
C28 N3 C18 126.49(18)
C22 N3 C18 126.19(17)
C28 N4 C27 105.50(17)

loop_
_geom_bond_atom_site_label_1
_geom_bond_atom_site_label_2
_geom_bond_distance
O1 C7 1.317(2)
O1 H1 0.8200
O2 C7 1.207(2)
O3 C21 1.314(2)
O3 H3 0.8200
O4 C21 1.205(2)
C1 C6 1.386(3)
C1 C2 1.388(3)
C1 C7 1.491(2)
C2 C3 1.379(3)
C2 H2A 0.96(2)
C3 C4 1.380(3)
C3 H3A 0.91(2)
C4 C5 1.386(3)
C4 N1 1.430(2)
C5 C6 1.382(2)
C5 H5A 0.98(2)
C6 H6A 1.00(2)
C8 C9 1.384(3)
C8 C13 1.393(2)
C8 N1 1.396(2)
C9 C10 1.376(3)
C9 H9A 0.96(2)
C10 C11 1.398(3)
C10 H10A 1.03(2)
C11 C12 1.367(3)
C11 H11A 0.99(3)
C12 C13 1.392(3)
C12 H12A 0.92(2)
C13 N2 1.396(3)
C14 N2 1.305(2)
C14 N1 1.365(2)
C14 H14A 1.05(2)
C15 C16 1.375(3)
C15 C20 1.382(3)
C15 C21 1.495(2)
C16 C17 1.386(3)
C16 H16A 0.93(2)
C17 C18 1.374(3)
C17 H17A 0.96(3)
C18 C19 1.376(3)
C18 N3 1.430(2)
C19 C20 1.383(3)
C19 H19A 0.95(2)
C20 H20A 0.97(2)
C22 C23 1.379(3)
C22 C27 1.392(3)
C22 N3 1.394(3)
C23 C24 1.381(3)
C23 H23A 0.96(2)
C24 C25 1.393(3)
C24 H24A 0.96(3)
C25 C26 1.369(4)
C25 H25A 0.97(2)
C26 C27 1.395(3)
C26 H26A 0.96(2)
C27 N4 1.393(3)
C28 N4 1.313(2)
C28 N3 1.363(3)
C28 H28A 1.09(2)

loop_
_geom_hbond_atom_site_label_D
_geom_hbond_atom_site_label_H
_geom_hbond_atom_site_label_A
_geom_hbond_distance_DH
_geom_hbond_distance_HA
_geom_hbond_distance_DA
_geom_hbond_angle_DHA
_geom_hbond_site_symmetry_A
O1 H1 N2 0.82 1.89 2.655(2) 153.8 1_655
O3 H3 N4 0.82 1.87 2.649(2) 159.0 1_455
